data_2218112
loop_
_publ_author_name
'Moreno-Fuquen, Rodolfo'
'Pardo-Botero, Zulay'
'Ellena, Javier'

_publ_section_title
;
 <i>N</i>-(3-Chlorophenyl)maleimide
;
_journal_coeditor_code FJ2114
_journal_issue 5
_journal_name_full 'Acta Crystallographica Section E'
_journal_page_first o932
_journal_paper_doi 10.1107/S1600536808011604
_journal_volume 64
_journal_year 2008
_chemical_formula_iupac 'C10 H6 Cl N O2'
_chemical_formula_moiety 'C10 H6 Cl N O2'
_chemical_formula_sum 'C10 H6 Cl N O2'
_chemical_formula_weight 207.61
_chemical_melting_point 364.0(10)
_chemical_name_systematic
;
<i>N</i>-(3-Chlorophenyl)maleimide
;
_space_group_IT_number 14
_symmetry_cell_setting monoclinic
_symmetry_space_group_name_Hall '-P 2yn'
_symmetry_space_group_name_H-M 'P 1 21/n 1'
_atom_sites_solution_hydrogens geom
_atom_sites_solution_primary direct
_atom_sites_solution_secondary difmap
_audit_creation_method SHELXL-97
_cell_angle_alpha 90.00
_cell_angle_beta 101.121(2)
_cell_angle_gamma 90.00
_cell_formula_units_Z 4
_cell_length_a 7.3434(3)
_cell_length_b 11.9458(5)
_cell_length_c 10.3044(4)
_cell_measurement_reflns_used 4426
_cell_measurement_temperature 291(2)
_cell_measurement_theta_max 27.48
_cell_measurement_theta_min 2.91
_cell_volume 886.96(6)
_computing_cell_refinement 'DENZO (Otwinowski & Minor, 1997) and COLLECT (Nonius, 2000)'
_computing_data_collection 'DENZO (Otwinowski & Minor, 1997) and COLLECT (Nonius, 2000)'
_computing_data_reduction 'DENZO (Otwinowski & Minor, 1997) and COLLECT (Nonius, 2000)'
_computing_molecular_graphics 'ORTEP-3 for Windows (Farrugia, 1997)'
_computing_publication_material 'PARST95 (Nardelli, 1995)'
_computing_structure_refinement 'SHELXL97 (Sheldrick, 2008)'
_computing_structure_solution 'SHELXS97 (Sheldrick, 2008)'
_diffrn_measured_fraction_theta_full 0.996
_diffrn_measured_fraction_theta_max 0.996
_diffrn_measurement_device_type 'Bruker--Nonius KappaCCD'
_diffrn_measurement_method '\f and \w'
_diffrn_radiation_monochromator graphite
_diffrn_radiation_source 'fine-focus sealed tube'
_diffrn_radiation_type MoK\a
_diffrn_radiation_wavelength 0.71073
_diffrn_reflns_av_R_equivalents 0.036
_diffrn_reflns_av_sigmaI/netI 0.033
_diffrn_reflns_limit_h_max 8
_diffrn_reflns_limit_h_min -9
_diffrn_reflns_limit_k_max 15
_diffrn_reflns_limit_k_min -15
_diffrn_reflns_limit_l_max 13
_diffrn_reflns_limit_l_min -13
_diffrn_reflns_number 4426
_diffrn_reflns_theta_full 27.48
_diffrn_reflns_theta_max 27.48
_diffrn_reflns_theta_min 2.91
_diffrn_standards_decay_% 0
_diffrn_standards_interval_count 0
_diffrn_standards_number 0
_exptl_absorpt_coefficient_mu 0.397
_exptl_absorpt_correction_type none
_exptl_crystal_colour colorless
_exptl_crystal_density_diffrn 1.550
_exptl_crystal_density_method 'not measured'
_exptl_crystal_description needle
_exptl_crystal_F_000 424
_exptl_crystal_size_max 0.18
_exptl_crystal_size_mid 0.10
_exptl_crystal_size_min 0.04
_refine_diff_density_max 0.249
_refine_diff_density_min -0.390
_refine_ls_extinction_coef 0.031(5)
_refine_ls_extinction_expression Fc^*^=kFc[1+0.001xFc^2^\l^3^/sin(2\q)]^-1/4^
_refine_ls_extinction_method 'SHELXL97 (Sheldrick, 2008)'
_refine_ls_goodness_of_fit_ref 1.085
_refine_ls_hydrogen_treatment constr
_refine_ls_matrix_type full
_refine_ls_number_parameters 128
_refine_ls_number_reflns 2042
_refine_ls_number_restraints 0
_refine_ls_restrained_S_all 1.085
_refine_ls_R_factor_all 0.050
_refine_ls_R_factor_gt 0.038
_refine_ls_shift/su_max 0.000
_refine_ls_shift/su_mean 0.000
_refine_ls_structure_factor_coef Fsqd
_refine_ls_weighting_details 'calc w=1/[\s^2^(Fo^2^)+(0.0496P)^2^+0.2501P] where P=(Fo^2^+2Fc^2^)/3'
_refine_ls_weighting_scheme calc
_refine_ls_wR_factor_gt 0.093
_refine_ls_wR_factor_ref 0.101
_reflns_number_gt 1680
_reflns_number_total 2042
_reflns_threshold_expression I>2\s(I)
_cod_data_source_file fj2114.cif
_cod_data_source_block I
_cod_original_sg_symbol_H-M 'P 21/n'
_cod_database_code 2218112
_cod_database_fobs_code 2218112

loop_
_symmetry_equiv_pos_as_xyz
'x, y, z'
'-x+1/2, y+1/2, -z+1/2'
'-x, -y, -z'
'x-1/2, -y-1/2, z-1/2'

loop_
_atom_site_type_symbol
_atom_site_label
_atom_site_fract_x
_atom_site_fract_y
_atom_site_fract_z
_atom_site_U_iso_or_equiv
_atom_site_adp_type
_atom_site_calc_flag
_atom_site_refinement_flags
_atom_site_occupancy
Cl Cl1 1.04083(6) 0.39876(4) -0.16126(4) 0.03549(17) Uani d . 1
O O1 1.08785(18) 0.03863(10) 0.33200(12) 0.0348(3) Uani d . 1
O O2 0.83189(18) 0.38885(10) 0.29127(12) 0.0348(3) Uani d . 1
N N1 0.95758(18) 0.21271(11) 0.27188(13) 0.0253(3) Uani d . 1
C C1 0.8978(2) 0.19208(15) -0.14130(16) 0.0309(4) Uani d . 1
H H1 0.8853 0.1877 -0.2327 0.037 Uiso calc R 1
C C2 0.8435(2) 0.10389(13) -0.07035(17) 0.0300(4) Uani d . 1
H H2 0.7944 0.0396 -0.1148 0.036 Uiso calc R 1
C C3 0.8613(2) 0.10986(13) 0.06635(16) 0.0267(4) Uani d . 1
H H3 0.8224 0.0507 0.1131 0.032 Uiso calc R 1
C C4 0.9379(2) 0.20552(13) 0.13225(15) 0.0245(3) Uani d . 1
C C5 0.9937(2) 0.29538(13) 0.06274(15) 0.0267(4) Uani d . 1
H H5 1.0448 0.3594 0.1067 0.032 Uiso calc R 1
C C6 0.9710(2) 0.28685(14) -0.07360(16) 0.0285(4) Uani d . 1
C C7 1.0295(2) 0.12740(14) 0.36145(16) 0.0280(4) Uani d . 1
C C8 1.0201(2) 0.17113(15) 0.49571(16) 0.0321(4) Uani d . 1
H H8 1.0594 0.1332 0.5750 0.038 Uiso calc R 1
C C9 0.9469(2) 0.27274(14) 0.48355(16) 0.0320(4) Uani d . 1
H H9 0.9263 0.3176 0.5530 0.038 Uiso calc R 1
C C10 0.9026(2) 0.30376(13) 0.34085(16) 0.0276(4) Uani d . 1

loop_
_atom_site_aniso_label
_atom_site_aniso_U_11
_atom_site_aniso_U_22
_atom_site_aniso_U_33
_atom_site_aniso_U_12
_atom_site_aniso_U_13
_atom_site_aniso_U_23
Cl1 0.0406(3) 0.0386(3) 0.0306(3) 0.00442(17) 0.01531(18) 0.01000(17)
O1 0.0433(7) 0.0275(6) 0.0336(7) 0.0019(5) 0.0076(5) 0.0034(5)
O2 0.0438(7) 0.0307(7) 0.0318(7) 0.0066(5) 0.0122(5) 0.0004(5)
N1 0.0308(7) 0.0245(7) 0.0215(7) -0.0005(5) 0.0071(5) 0.0015(5)
C1 0.0321(8) 0.0380(9) 0.0236(8) 0.0098(7) 0.0074(6) -0.0012(7)
C2 0.0310(8) 0.0294(8) 0.0290(8) 0.0061(6) 0.0047(7) -0.0048(6)
C3 0.0277(8) 0.0254(8) 0.0270(8) 0.0030(6) 0.0056(6) 0.0007(6)
C4 0.0245(7) 0.0270(8) 0.0228(7) 0.0039(6) 0.0063(6) 0.0005(6)
C5 0.0284(8) 0.0280(8) 0.0251(8) 0.0015(6) 0.0083(6) -0.0001(6)
C6 0.0286(8) 0.0314(8) 0.0277(8) 0.0064(6) 0.0110(6) 0.0043(6)
C7 0.0295(8) 0.0278(8) 0.0265(8) -0.0057(6) 0.0050(6) 0.0039(6)
C8 0.0376(9) 0.0355(9) 0.0237(8) -0.0080(7) 0.0073(7) 0.0024(7)
C9 0.0389(9) 0.0351(9) 0.0240(8) -0.0076(7) 0.0109(7) -0.0021(7)
C10 0.0290(8) 0.0285(8) 0.0270(8) -0.0032(6) 0.0093(6) -0.0012(6)

loop_
_atom_type_symbol
_atom_type_description
_atom_type_scat_dispersion_real
_atom_type_scat_dispersion_imag
_atom_type_scat_source
C C 0.0033 0.0016 'International Tables Vol C Tables 4.2.6.8 and 6.1.1.4'
H H 0.0000 0.0000 'International Tables Vol C Tables 4.2.6.8 and 6.1.1.4'
O O 0.0106 0.0060 'International Tables Vol C Tables 4.2.6.8 and 6.1.1.4'
N N 0.0061 0.0033 'International Tables Vol C Tables 4.2.6.8 and 6.1.1.4'
Cl Cl 0.1484 0.1585 'International Tables Vol C Tables 4.2.6.8 and 6.1.1.4'

loop_
_geom_angle_atom_site_label_1
_geom_angle_atom_site_label_2
_geom_angle_atom_site_label_3
_geom_angle
C10 N1 C7 109.76(13)
C10 N1 C4 125.30(13)
C7 N1 C4 124.90(13)
C6 C1 C2 118.70(15)
C6 C1 H1 120.6
C2 C1 H1 120.6
C1 C2 C3 121.03(15)
C1 C2 H2 119.5
C3 C2 H2 119.5
C2 C3 C4 119.09(15)
C2 C3 H3 120.5
C4 C3 H3 120.5
C3 C4 C5 120.84(15)
C3 C4 N1 119.76(14)
C5 C4 N1 119.40(14)
C6 C5 C4 118.28(15)
C6 C5 H5 120.9
C4 C5 H5 120.9
C1 C6 C5 122.04(15)
C1 C6 Cl1 119.38(13)
C5 C6 Cl1 118.57(13)
O1 C7 N1 125.39(15)
O1 C7 C8 128.61(16)
N1 C7 C8 106.00(14)
C9 C8 C7 108.89(15)
C9 C8 H8 125.6
C7 C8 H8 125.6
C8 C9 C10 109.20(15)
C8 C9 H9 125.4
C10 C9 H9 125.4
O2 C10 N1 125.51(15)
O2 C10 C9 128.34(15)
N1 C10 C9 106.14(14)

loop_
_geom_bond_atom_site_label_1
_geom_bond_atom_site_label_2
_geom_bond_distance
Cl1 C6 1.7450(17)
O1 C7 1.204(2)
O2 C10 1.209(2)
N1 C10 1.401(2)
N1 C7 1.408(2)
N1 C4 1.421(2)
C1 C6 1.383(2)
C1 C2 1.384(2)
C1 H1 0.9300
C2 C3 1.391(2)
C2 H2 0.9300
C3 C4 1.392(2)
C3 H3 0.9300
C4 C5 1.395(2)
C5 C6 1.386(2)
C5 H5 0.9300
C7 C8 1.493(2)
C8 C9 1.324(3)
C8 H8 0.9300
C9 C10 1.490(2)
C9 H9 0.9300

loop_
_geom_hbond_atom_site_label_D
_geom_hbond_atom_site_label_H
_geom_hbond_atom_site_label_A
_geom_hbond_site_symmetry_A
_geom_hbond_distance_DH
_geom_hbond_distance_HA
_geom_hbond_distance_DA
_geom_hbond_angle_DHA
C3 H3 O2 2_645 0.93 2.53 3.455(2) 170.2
C8 H8 O2 4_666 0.93 2.71 3.513(2) 145.6
C8 H8 O1 3_756 0.93 2.59 3.256(2) 129.1
C2 H2 O1 3_755 0.93 2.72 3.308(2) 122.3

loop_
_geom_torsion_atom_site_label_1
_geom_torsion_atom_site_label_2
_geom_torsion_atom_site_label_3
_geom_torsion_atom_site_label_4
_geom_torsion
C6 C1 C2 C3 0.2(2)
C1 C2 C3 C4 -1.1(2)
C2 C3 C4 C5 1.1(2)
C2 C3 C4 N1 -179.78(14)
C10 N1 C4 C3 -131.50(16)
C7 N1 C4 C3 46.1(2)
C10 N1 C4 C5 47.7(2)
C7 N1 C4 C5 -134.69(16)
C3 C4 C5 C6 -0.1(2)
N1 C4 C5 C6 -179.23(14)
C2 C1 C6 C5 0.9(2)
C2 C1 C6 Cl1 179.82(12)
C4 C5 C6 C1 -0.9(2)
C4 C5 C6 Cl1 -179.88(11)
C10 N1 C7 O1 179.89(16)
C4 N1 C7 O1 1.9(3)
C10 N1 C7 C8 -0.97(17)
C4 N1 C7 C8 -178.92(14)
O1 C7 C8 C9 179.73(17)
N1 C7 C8 C9 0.62(18)
C7 C8 C9 C10 -0.05(19)
C7 N1 C10 O2 -178.35(16)
C4 N1 C10 O2 -0.4(3)
C7 N1 C10 C9 0.94(17)
C4 N1 C10 C9 178.88(14)
C8 C9 C10 O2 178.72(17)
C8 C9 C10 N1 -0.54(19)

loop_
_cod_related_entry_id
_cod_related_entry_database
_cod_related_entry_code
1 ChemSpider 217123
